data_2228240
loop_
_publ_author_name
'Dai, Jun'
'Yang, Juan'
'Li, Jiantong'

_publ_section_title
;
 Bis(benzoato-\k^2^<i>O</i>,<i>O</i>')(1,10-phenanthroline-\k^2^<i>N</i>,<i>N</i>')lead(II)
 benzoic acid monosolvate
;
_journal_coeditor_code BT5413
_journal_issue 12
_journal_name_full 'Acta Crystallographica Section E'
_journal_page_first m1661
_journal_page_last m1662
_journal_paper_doi 10.1107/S1600536810048725
_journal_volume 66
_journal_year 2010
_chemical_formula_iupac '[Pb (C7 H5 O2)2 (C12 H8 N2)], C7 H6 O2'
_chemical_formula_moiety 'C26 H18 N2 O4 Pb, C7 H6 O2'
_chemical_formula_sum 'C33 H24 N2 O6 Pb'
_chemical_formula_weight 751.73
_chemical_name_systematic
;
Bis(benzoato-\k^2^<i>O</i>,<i>O</i>')(1,10-phenanthroline-
\k^2^<i>N</i>,<i>N</i>')lead(II) benzoic acid monosolvate
;
_space_group_IT_number 2
_symmetry_cell_setting triclinic
_symmetry_space_group_name_Hall '-P 1'
_symmetry_space_group_name_H-M 'P -1'
_atom_sites_solution_hydrogens geom
_atom_sites_solution_primary direct
_atom_sites_solution_secondary difmap
_cell_angle_alpha 93.414(2)
_cell_angle_beta 102.836(2)
_cell_angle_gamma 117.9720(10)
_cell_formula_units_Z 2
_cell_length_a 10.0725(8)
_cell_length_b 10.5697(8)
_cell_length_c 15.5477(17)
_cell_measurement_reflns_used 3689
_cell_measurement_temperature 296(2)
_cell_measurement_theta_max 26.50
_cell_measurement_theta_min 1.37
_cell_volume 1399.3(2)
_computing_cell_refinement 'SAINT (Bruker, 2007)'
_computing_data_collection 'APEX2 (Bruker, 2007)'
_computing_data_reduction 'SAINT (Bruker, 2007)'
_computing_molecular_graphics 'SHELXTL (Sheldrick, 2008)'
_computing_publication_material 'SHELXTL (Sheldrick, 2008'
_computing_structure_refinement 'SHELXL97 (Sheldrick, 2008)'
_computing_structure_solution 'SHELXS97 (Sheldrick, 2008)'
_diffrn_ambient_temperature 296(2)
_diffrn_measured_fraction_theta_full 0.981
_diffrn_measured_fraction_theta_max 0.981
_diffrn_measurement_device_type 'Bruker APEXII CCD area-detector'
_diffrn_measurement_method \w
_diffrn_radiation_monochromator graphite
_diffrn_radiation_source 'fine-focus sealed tube'
_diffrn_radiation_type MoK\a
_diffrn_radiation_wavelength 0.71073
_diffrn_reflns_av_R_equivalents 0.0199
_diffrn_reflns_av_sigmaI/netI 0.0436
_diffrn_reflns_limit_h_max 12
_diffrn_reflns_limit_h_min -12
_diffrn_reflns_limit_k_max 13
_diffrn_reflns_limit_k_min -10
_diffrn_reflns_limit_l_max 19
_diffrn_reflns_limit_l_min -15
_diffrn_reflns_number 8277
_diffrn_reflns_theta_full 26.50
_diffrn_reflns_theta_max 26.50
_diffrn_reflns_theta_min 1.37
_diffrn_standards_decay_% 0
_exptl_absorpt_coefficient_mu 6.078
_exptl_absorpt_correction_T_max 0.582
_exptl_absorpt_correction_T_min 0.263
_exptl_absorpt_correction_type multi-scan
_exptl_absorpt_process_details '(SADABS; Bruker, 2007)'
_exptl_crystal_colour colorless
_exptl_crystal_density_diffrn 1.784
_exptl_crystal_density_method 'not measured'
_exptl_crystal_description prism
_exptl_crystal_F_000 732
_exptl_crystal_size_max 0.26
_exptl_crystal_size_mid 0.18
_exptl_crystal_size_min 0.15
_refine_diff_density_max 0.731
_refine_diff_density_min -0.730
_refine_ls_extinction_method none
_refine_ls_goodness_of_fit_ref 1.021
_refine_ls_hydrogen_treatment constr
_refine_ls_matrix_type full
_refine_ls_number_parameters 379
_refine_ls_number_reflns 5710
_refine_ls_number_restraints 0
_refine_ls_restrained_S_all 1.021
_refine_ls_R_factor_all 0.0371
_refine_ls_R_factor_gt 0.0293
_refine_ls_shift/su_max 0.001
_refine_ls_shift/su_mean 0.000
_refine_ls_structure_factor_coef Fsqd
_refine_ls_weighting_details 'calc w=1/[\s^2^(Fo^2^)+(0.0380P)^2^] where P=(Fo^2^+2Fc^2^)/3'
_refine_ls_weighting_scheme calc
_refine_ls_wR_factor_gt 0.0712
_refine_ls_wR_factor_ref 0.0739
_reflns_number_gt 4950
_reflns_number_total 5710
_reflns_threshold_expression I>2\s(I)
_cod_data_source_file bt5413.cif
_cod_data_source_block I
_cod_original_formula_sum 'C33 H24 N2 O6 Pb1'
_cod_database_code 2228240
_cod_database_fobs_code 2228240

loop_
_symmetry_equiv_pos_as_xyz
'x, y, z'
'-x, -y, -z'

loop_
_atom_site_type_symbol
_atom_site_label
_atom_site_fract_x
_atom_site_fract_y
_atom_site_fract_z
_atom_site_U_iso_or_equiv
_atom_site_adp_type
_atom_site_calc_flag
_atom_site_refinement_flags
_atom_site_occupancy
_atom_site_disorder_assembly
_atom_site_disorder_group
Pb Pb1 0.595637(19) 0.391099(18) 0.465657(12) 0.04103(7) Uani d . 1 . .
O O1 0.7152(4) 0.4830(4) 0.3537(2) 0.0547(9) Uani d . 1 . .
O O2 0.4876(4) 0.4755(4) 0.3081(3) 0.0577(9) Uani d . 1 . .
O O3 0.8489(4) 0.5402(4) 0.5653(3) 0.0659(11) Uani d . 1 . .
O O4 0.7626(4) 0.6979(4) 0.5547(3) 0.0567(9) Uani d . 1 . .
O O5 0.2159(4) 0.3215(4) 0.1819(3) 0.0696(11) Uani d . 1 . .
H H5 0.3118 0.3665 0.2014 0.084 Uiso d R 1 . .
O O6 0.1681(6) 0.5034(5) 0.1686(4) 0.0944(15) Uani d . 1 . .
N N1 0.4405(4) 0.1384(4) 0.3537(3) 0.0416(9) Uani d . 1 . .
N N2 0.7216(4) 0.2286(4) 0.4793(3) 0.0393(8) Uani d . 1 . .
C C1 0.6176(6) 0.5023(5) 0.2969(3) 0.0452(11) Uani d . 1 . .
C C2 0.6615(5) 0.5607(5) 0.2168(3) 0.0424(11) Uani d . 1 . .
C C3 0.5676(6) 0.5993(5) 0.1582(3) 0.0488(12) Uani d . 1 . .
H H3A 0.4771 0.5908 0.1695 0.059 Uiso calc R 1 . .
C C4 0.6080(7) 0.6507(6) 0.0828(4) 0.0582(13) Uani d . 1 . .
H H4A 0.5446 0.6765 0.0435 0.070 Uiso calc R 1 . .
C C5 0.7400(7) 0.6634(6) 0.0660(4) 0.0632(15) Uani d . 1 . .
H H5A 0.7654 0.6965 0.0147 0.076 Uiso calc R 1 . .
C C6 0.8358(7) 0.6282(6) 0.1236(4) 0.0607(14) Uani d . 1 . .
H H6A 0.9275 0.6402 0.1123 0.073 Uiso calc R 1 . .
C C7 0.7965(6) 0.5747(6) 0.1985(4) 0.0563(13) Uani d . 1 . .
H H7A 0.8602 0.5481 0.2367 0.068 Uiso calc R 1 . .
C C8 0.8635(6) 0.6642(5) 0.5888(3) 0.0444(11) Uani d . 1 . .
C C9 1.0096(5) 0.7720(5) 0.6587(3) 0.0385(10) Uani d . 1 . .
C C10 1.0375(6) 0.9115(6) 0.6866(3) 0.0482(12) Uani d . 1 . .
H H10A 0.9629 0.9374 0.6620 0.058 Uiso calc R 1 . .
C C11 1.1724(6) 1.0110(6) 0.7493(4) 0.0569(13) Uani d . 1 . .
H H11A 1.1885 1.1038 0.7675 0.068 Uiso calc R 1 . .
C C12 1.2841(6) 0.9756(7) 0.7857(4) 0.0644(15) Uani d . 1 . .
H H12A 1.3764 1.0442 0.8282 0.077 Uiso calc R 1 . .
C C13 1.2596(6) 0.8381(7) 0.7592(4) 0.0623(15) Uani d . 1 . .
H H13A 1.3351 0.8134 0.7842 0.075 Uiso calc R 1 . .
C C14 1.1226(6) 0.7364(6) 0.6955(3) 0.0484(12) Uani d . 1 . .
H H14A 1.1067 0.6437 0.6773 0.058 Uiso calc R 1 . .
C C15 0.3050(6) 0.0935(6) 0.2932(4) 0.0534(13) Uani d . 1 . .
H H15A 0.2721 0.1612 0.2819 0.064 Uiso calc R 1 . .
C C16 0.2095(6) -0.0469(6) 0.2458(4) 0.0574(14) Uani d . 1 . .
H H16A 0.1150 -0.0730 0.2037 0.069 Uiso calc R 1 . .
C C17 0.2566(6) -0.1472(5) 0.2620(3) 0.0504(12) Uani d . 1 . .
H H17A 0.1938 -0.2429 0.2306 0.060 Uiso calc R 1 . .
C C18 0.3980(5) -0.1070(5) 0.3252(3) 0.0421(10) Uani d . 1 . .
C C19 0.4560(6) -0.2050(5) 0.3430(3) 0.0457(11) Uani d . 1 . .
H H19A 0.3956 -0.3019 0.3135 0.055 Uiso calc R 1 . .
C C20 0.5954(6) -0.1606(5) 0.4015(3) 0.0452(11) Uani d . 1 . .
H H20A 0.6318 -0.2262 0.4111 0.054 Uiso calc R 1 . .
C C21 0.6893(5) -0.0133(5) 0.4495(3) 0.0376(10) Uani d . 1 . .
C C22 0.8359(6) 0.0362(5) 0.5108(3) 0.0451(11) Uani d . 1 . .
H H22A 0.8740 -0.0278 0.5224 0.054 Uiso calc R 1 . .
C C23 0.9227(6) 0.1780(6) 0.5534(4) 0.0524(12) Uani d . 1 . .
H H23A 1.0210 0.2123 0.5936 0.063 Uiso calc R 1 . .
C C24 0.8615(5) 0.2722(5) 0.5357(3) 0.0442(11) Uani d . 1 . .
H H24A 0.9218 0.3693 0.5649 0.053 Uiso calc R 1 . .
C C25 0.6365(5) 0.0866(5) 0.4351(3) 0.0355(9) Uani d . 1 . .
C C26 0.4878(5) 0.0390(5) 0.3695(3) 0.0371(10) Uani d . 1 . .
C C27 0.1292(6) 0.3771(7) 0.1484(4) 0.0581(14) Uani d . 1 . .
C C28 -0.0215(6) 0.2676(6) 0.0814(4) 0.0506(12) Uani d . 1 . .
C C29 -0.1214(8) 0.3134(8) 0.0389(5) 0.083(2) Uani d . 1 . .
H H29A -0.0936 0.4112 0.0515 0.100 Uiso calc R 1 . .
C C30 -0.2625(9) 0.2159(10) -0.0223(5) 0.102(3) Uani d . 1 . .
H H30A -0.3299 0.2480 -0.0499 0.122 Uiso calc R 1 . .
C C31 -0.3037(8) 0.0742(9) -0.0426(5) 0.089(2) Uani d . 1 . .
H H31A -0.3990 0.0085 -0.0839 0.107 Uiso calc R 1 . .
C C32 -0.2035(9) 0.0287(7) -0.0015(5) 0.084(2) Uani d . 1 . .
H H32A -0.2310 -0.0688 -0.0155 0.100 Uiso calc R 1 . .
C C33 -0.0624(7) 0.1247(6) 0.0603(4) 0.0641(15) Uani d . 1 . .
H H33A 0.0048 0.0920 0.0875 0.077 Uiso calc R 1 . .

loop_
_atom_site_aniso_label
_atom_site_aniso_U_11
_atom_site_aniso_U_22
_atom_site_aniso_U_33
_atom_site_aniso_U_12
_atom_site_aniso_U_13
_atom_site_aniso_U_23
Pb1 0.03974(10) 0.03631(11) 0.05214(12) 0.02321(8) 0.01173(8) 0.01013(8)
O1 0.0413(19) 0.064(2) 0.061(2) 0.0280(17) 0.0112(17) 0.0219(18)
O2 0.045(2) 0.068(2) 0.066(2) 0.0305(18) 0.0171(17) 0.0281(19)
O3 0.058(2) 0.042(2) 0.085(3) 0.0297(18) -0.011(2) -0.0138(19)
O4 0.0458(19) 0.050(2) 0.068(2) 0.0275(17) -0.0041(17) 0.0032(18)
O5 0.049(2) 0.064(2) 0.088(3) 0.0263(19) 0.005(2) 0.028(2)
O6 0.086(3) 0.062(3) 0.118(4) 0.040(3) -0.007(3) -0.003(3)
N1 0.038(2) 0.040(2) 0.046(2) 0.0210(18) 0.0070(17) 0.0083(18)
N2 0.041(2) 0.040(2) 0.045(2) 0.0264(18) 0.0130(18) 0.0077(17)
C1 0.041(3) 0.032(2) 0.053(3) 0.015(2) 0.006(2) 0.004(2)
C2 0.040(2) 0.032(2) 0.044(3) 0.013(2) 0.006(2) 0.002(2)
C3 0.045(3) 0.041(3) 0.053(3) 0.018(2) 0.010(2) 0.008(2)
C4 0.062(3) 0.054(3) 0.049(3) 0.025(3) 0.006(3) 0.011(3)
C5 0.074(4) 0.047(3) 0.056(3) 0.018(3) 0.024(3) 0.006(3)
C6 0.057(3) 0.057(3) 0.068(4) 0.024(3) 0.025(3) 0.008(3)
C7 0.050(3) 0.049(3) 0.070(4) 0.024(3) 0.017(3) 0.010(3)
C8 0.046(3) 0.046(3) 0.043(3) 0.026(2) 0.008(2) 0.009(2)
C9 0.035(2) 0.035(2) 0.041(3) 0.0148(19) 0.0085(19) 0.006(2)
C10 0.055(3) 0.053(3) 0.042(3) 0.033(3) 0.011(2) 0.005(2)
C11 0.058(3) 0.045(3) 0.052(3) 0.017(3) 0.011(3) -0.002(2)
C12 0.046(3) 0.067(4) 0.051(3) 0.010(3) 0.007(3) -0.005(3)
C13 0.046(3) 0.089(5) 0.053(3) 0.037(3) 0.008(3) 0.015(3)
C14 0.045(3) 0.052(3) 0.049(3) 0.027(2) 0.009(2) 0.008(2)
C15 0.047(3) 0.050(3) 0.067(4) 0.029(3) 0.009(3) 0.021(3)
C16 0.048(3) 0.056(3) 0.059(3) 0.025(3) -0.001(3) 0.007(3)
C17 0.048(3) 0.039(3) 0.054(3) 0.016(2) 0.009(2) 0.004(2)
C18 0.039(2) 0.040(3) 0.048(3) 0.019(2) 0.015(2) 0.010(2)
C19 0.054(3) 0.033(2) 0.055(3) 0.022(2) 0.022(2) 0.012(2)
C20 0.055(3) 0.041(3) 0.056(3) 0.031(2) 0.027(2) 0.016(2)
C21 0.042(2) 0.038(2) 0.040(2) 0.023(2) 0.017(2) 0.013(2)
C22 0.046(3) 0.049(3) 0.053(3) 0.033(2) 0.016(2) 0.016(2)
C23 0.045(3) 0.062(3) 0.055(3) 0.034(3) 0.003(2) 0.012(3)
C24 0.043(3) 0.046(3) 0.044(3) 0.024(2) 0.009(2) 0.009(2)
C25 0.038(2) 0.037(2) 0.038(2) 0.021(2) 0.0147(19) 0.0129(19)
C26 0.037(2) 0.038(2) 0.039(2) 0.020(2) 0.0110(19) 0.0096(19)
C27 0.052(3) 0.064(4) 0.068(4) 0.033(3) 0.021(3) 0.028(3)
C28 0.051(3) 0.060(3) 0.053(3) 0.035(3) 0.019(2) 0.014(3)
C29 0.082(5) 0.087(5) 0.092(5) 0.062(4) 0.003(4) 0.000(4)
C30 0.083(5) 0.118(7) 0.108(6) 0.071(5) -0.009(5) 0.004(5)
C31 0.061(4) 0.100(6) 0.076(5) 0.029(4) -0.006(3) 0.006(4)
C32 0.087(5) 0.059(4) 0.084(5) 0.025(4) 0.012(4) 0.011(4)
C33 0.055(3) 0.058(4) 0.074(4) 0.026(3) 0.010(3) 0.019(3)

loop_
_atom_type_symbol
_atom_type_description
_atom_type_scat_dispersion_real
_atom_type_scat_dispersion_imag
_atom_type_scat_source
C C 0.0033 0.0016 'International Tables Vol C Tables 4.2.6.8 and 6.1.1.4'
H H 0.0000 0.0000 'International Tables Vol C Tables 4.2.6.8 and 6.1.1.4'
N N 0.0061 0.0033 'International Tables Vol C Tables 4.2.6.8 and 6.1.1.4'
O O 0.0106 0.0060 'International Tables Vol C Tables 4.2.6.8 and 6.1.1.4'
Pb Pb -3.3944 10.1111 'International Tables Vol C Tables 4.2.6.8 and 6.1.1.4'

loop_
_geom_angle_atom_site_label_1
_geom_angle_atom_site_label_2
_geom_angle_atom_site_label_3
_geom_angle_site_symmetry_1
_geom_angle_site_symmetry_3
_geom_angle
_geom_angle_publ_flag
O1 Pb1 O3 . . 84.82(14) ?
O1 Pb1 N2 . . 88.82(12) ?
O3 Pb1 N2 . . 75.08(11) ?
O1 Pb1 N1 . . 85.71(12) ?
O3 Pb1 N1 . . 137.85(11) ?
N2 Pb1 N1 . . 63.74(12) ?
O1 Pb1 O2 . . 49.51(10) ?
O3 Pb1 O2 . . 121.87(13) ?
N2 Pb1 O2 . . 127.06(11) ?
N1 Pb1 O2 . . 79.89(11) ?
C1 O1 Pb1 . . 105.9(3) ?
C1 O2 Pb1 . . 83.1(3) ?
C8 O3 Pb1 . . 107.8(3) ?
C27 O5 H5 . . 125.4 ?
C15 N1 C26 . . 117.5(4) ?
C15 N1 Pb1 . . 123.7(3) ?
C26 N1 Pb1 . . 117.7(3) ?
C24 N2 C25 . . 117.8(4) ?
C24 N2 Pb1 . . 122.2(3) ?
C25 N2 Pb1 . . 119.5(3) ?
O2 C1 O1 . . 121.4(5) ?
O2 C1 C2 . . 120.2(4) ?
O1 C1 C2 . . 118.4(4) ?
C3 C2 C7 . . 118.8(5) ?
C3 C2 C1 . . 120.7(4) ?
C7 C2 C1 . . 120.4(4) ?
C2 C3 C4 . . 120.1(5) ?
C2 C3 H3A . . 119.9 ?
C4 C3 H3A . . 119.9 ?
C5 C4 C3 . . 120.2(5) ?
C5 C4 H4A . . 119.9 ?
C3 C4 H4A . . 119.9 ?
C4 C5 C6 . . 120.8(5) ?
C4 C5 H5A . . 119.6 ?
C6 C5 H5A . . 119.6 ?
C5 C6 C7 . . 120.0(5) ?
C5 C6 H6A . . 120.0 ?
C7 C6 H6A . . 120.0 ?
C6 C7 C2 . . 120.0(5) ?
C6 C7 H7A . . 120.0 ?
C2 C7 H7A . . 120.0 ?
O4 C8 O3 . . 122.7(5) ?
O4 C8 C9 . . 120.2(4) ?
O3 C8 C9 . . 117.0(4) ?
C14 C9 C10 . . 118.4(4) ?
C14 C9 C8 . . 120.5(4) ?
C10 C9 C8 . . 121.0(4) ?
C11 C10 C9 . . 121.1(5) ?
C11 C10 H10A . . 119.5 ?
C9 C10 H10A . . 119.5 ?
C10 C11 C12 . . 120.4(5) ?
C10 C11 H11A . . 119.8 ?
C12 C11 H11A . . 119.8 ?
C11 C12 C13 . . 119.7(5) ?
C11 C12 H12A . . 120.1 ?
C13 C12 H12A . . 120.1 ?
C12 C13 C14 . . 120.1(5) ?
C12 C13 H13A . . 120.0 ?
C14 C13 H13A . . 120.0 ?
C9 C14 C13 . . 120.2(5) ?
C9 C14 H14A . . 119.9 ?
C13 C14 H14A . . 119.9 ?
N1 C15 C16 . . 124.2(5) ?
N1 C15 H15A . . 117.9 ?
C16 C15 H15A . . 117.9 ?
C17 C16 C15 . . 118.4(5) ?
C17 C16 H16A . . 120.8 ?
C15 C16 H16A . . 120.8 ?
C16 C17 C18 . . 120.3(5) ?
C16 C17 H17A . . 119.8 ?
C18 C17 H17A . . 119.8 ?
C17 C18 C26 . . 117.1(4) ?
C17 C18 C19 . . 123.0(4) ?
C26 C18 C19 . . 119.8(4) ?
C20 C19 C18 . . 121.2(4) ?
C20 C19 H19A . . 119.4 ?
C18 C19 H19A . . 119.4 ?
C19 C20 C21 . . 120.7(4) ?
C19 C20 H20A . . 119.6 ?
C21 C20 H20A . . 119.6 ?
C22 C21 C25 . . 117.9(4) ?
C22 C21 C20 . . 121.9(4) ?
C25 C21 C20 . . 120.2(4) ?
C23 C22 C21 . . 119.9(4) ?
C23 C22 H22A . . 120.1 ?
C21 C22 H22A . . 120.1 ?
C22 C23 C24 . . 119.0(5) ?
C22 C23 H23A . . 120.5 ?
C24 C23 H23A . . 120.5 ?
N2 C24 C23 . . 122.9(5) ?
N2 C24 H24A . . 118.6 ?
C23 C24 H24A . . 118.6 ?
N2 C25 C21 . . 122.5(4) ?
N2 C25 C26 . . 118.7(4) ?
C21 C25 C26 . . 118.8(4) ?
N1 C26 C18 . . 122.5(4) ?
N1 C26 C25 . . 118.2(4) ?
C18 C26 C25 . . 119.2(4) ?
O6 C27 O5 . . 123.2(6) ?
O6 C27 C28 . . 124.0(5) ?
O5 C27 C28 . . 112.8(5) ?
C33 C28 C29 . . 118.9(6) ?
C33 C28 C27 . . 122.5(5) ?
C29 C28 C27 . . 118.6(5) ?
C28 C29 C30 . . 120.6(6) ?
C28 C29 H29A . . 119.7 ?
C30 C29 H29A . . 119.7 ?
C31 C30 C29 . . 120.5(7) ?
C31 C30 H30A . . 119.7 ?
C29 C30 H30A . . 119.7 ?
C30 C31 C32 . . 119.0(7) ?
C30 C31 H31A . . 120.5 ?
C32 C31 H31A . . 120.5 ?
C31 C32 C33 . . 121.2(7) ?
C31 C32 H32A . . 119.4 ?
C33 C32 H32A . . 119.4 ?
C28 C33 C32 . . 119.8(6) ?
C28 C33 H33A . . 120.1 ?
C32 C33 H33A . . 120.1 ?

loop_
_geom_bond_atom_site_label_1
_geom_bond_atom_site_label_2
_geom_bond_site_symmetry_2
_geom_bond_distance
_geom_bond_publ_flag
Pb1 O1 . 2.337(3) y
Pb1 O3 . 2.361(4) y
Pb1 N2 . 2.564(3) y
Pb1 N1 . 2.632(4) y
Pb1 O2 . 2.822(3) y
Pb1 O4 . 2.928(4) y
O1 C1 . 1.269(6) ?
O2 C1 . 1.259(6) ?
O3 C8 . 1.269(5) ?
O4 C8 . 1.250(5) ?
O5 C27 . 1.303(6) ?
O5 H5 . 0.8200 ?
O6 C27 . 1.199(6) ?
N1 C15 . 1.320(6) ?
N1 C26 . 1.356(6) ?
N2 C24 . 1.327(6) ?
N2 C25 . 1.367(5) ?
C1 C2 . 1.485(7) ?
C2 C3 . 1.384(7) ?
C2 C7 . 1.393(7) ?
C3 C4 . 1.384(7) ?
C3 H3A . 0.9300 ?
C4 C5 . 1.358(8) ?
C4 H4A . 0.9300 ?
C5 C6 . 1.365(8) ?
C5 H5A . 0.9300 ?
C6 C7 . 1.381(8) ?
C6 H6A . 0.9300 ?
C7 H7A . 0.9300 ?
C8 C9 . 1.488(7) ?
C9 C14 . 1.380(6) ?
C9 C10 . 1.385(6) ?
C10 C11 . 1.361(7) ?
C10 H10A . 0.9300 ?
C11 C12 . 1.366(8) ?
C11 H11A . 0.9300 ?
C12 C13 . 1.374(8) ?
C12 H12A . 0.9300 ?
C13 C14 . 1.384(7) ?
C13 H13A . 0.9300 ?
C14 H14A . 0.9300 ?
C15 C16 . 1.373(7) ?
C15 H15A . 0.9300 ?
C16 C17 . 1.365(7) ?
C16 H16A . 0.9300 ?
C17 C18 . 1.391(7) ?
C17 H17A . 0.9300 ?
C18 C26 . 1.401(6) ?
C18 C19 . 1.422(6) ?
C19 C20 . 1.335(7) ?
C19 H19A . 0.9300 ?
C20 C21 . 1.429(6) ?
C20 H20A . 0.9300 ?
C21 C22 . 1.397(6) ?
C21 C25 . 1.397(6) ?
C22 C23 . 1.359(8) ?
C22 H22A . 0.9300 ?
C23 C24 . 1.407(7) ?
C23 H23A . 0.9300 ?
C24 H24A . 0.9300 ?
C25 C26 . 1.445(6) ?
C27 C28 . 1.495(8) ?
C28 C33 . 1.363(7) ?
C28 C29 . 1.372(8) ?
C29 C30 . 1.377(10) ?
C29 H29A . 0.9300 ?
C30 C31 . 1.348(10) ?
C30 H30A . 0.9300 ?
C31 C32 . 1.365(10) ?
C31 H31A . 0.9300 ?
C32 C33 . 1.377(9) ?
C32 H32A . 0.9300 ?
C33 H33A . 0.9300 ?

loop_
_geom_hbond_atom_site_label_D
_geom_hbond_atom_site_label_H
_geom_hbond_atom_site_label_A
_geom_hbond_site_symmetry_A
_geom_hbond_distance_DH
_geom_hbond_distance_HA
_geom_hbond_distance_DA
_geom_hbond_angle_DHA
_geom_hbond_publ_flag
O5 H5 O2 . 0.82 1.94 2.654(5) 145 y
